data_4114854
loop_
_publ_author_name
'Vivian Wing-Wah Yam'
'Keith Man-Chung Wong'
'Nianyong Zhu'

_publ_section_title
;
 Solvent-Induced Aggregation through Metal...Metal/\p...\p Interactions:
 Large Solvatochromism of Luminescent Organoplatinum(II) Terpyridyl
 Complexes
;
_journal_name_full 'Journal of the American Chemical Society'
_journal_page_first 6506
_journal_page_last 6507
_journal_paper_doi 10.1021/ja025811c
_journal_volume 124
_journal_year 2002
_chemical_formula_moiety 'C30 H30 N3 Pt1'
_chemical_formula_sum 'C20 H12 F3 N3 O3 Pt S'
_chemical_formula_weight 626.48
_chemical_name_systematic
;
 ?
;
_space_group_IT_number 60
_symmetry_cell_setting orthorhombic
_symmetry_space_group_name_Hall '-P 2n 2ab'
_symmetry_space_group_name_H-M 'P b c n'
_atom_sites_solution_hydrogens geom
_atom_sites_solution_primary direct
_atom_sites_solution_secondary difmap
_audit_creation_method SHELXL-97
_cell_angle_alpha 90.00
_cell_angle_beta 90.00
_cell_angle_gamma 90.00
_cell_formula_units_Z 8
_cell_length_a 22.543(5)
_cell_length_b 6.7760(14)
_cell_length_c 28.608(6)
_cell_measurement_reflns_used 0
_cell_measurement_temperature 301(2)
_cell_measurement_theta_max 0
_cell_measurement_theta_min 0
_cell_volume 4369.9(16)
_computing_molecular_graphics 'Ortep-3 for Windows (Farrugia, 1997)'
_computing_publication_material 'WinGX publication routines (Farrugia, 1999)'
_computing_structure_refinement 'SHELXL-97 (Sheldrick, 1997)'
_diffrn_ambient_temperature 301(2)
_diffrn_measured_fraction_theta_full 0.829
_diffrn_measured_fraction_theta_max 0.829
_diffrn_radiation_monochromator graphite
_diffrn_radiation_source 'fine-focus sealed tube'
_diffrn_radiation_type MoK\a
_diffrn_radiation_wavelength 0.71073
_diffrn_reflns_av_R_equivalents 0.0820
_diffrn_reflns_av_sigmaI/netI 0.0913
_diffrn_reflns_limit_h_max 26
_diffrn_reflns_limit_h_min -26
_diffrn_reflns_limit_k_max 6
_diffrn_reflns_limit_k_min -6
_diffrn_reflns_limit_l_max 34
_diffrn_reflns_limit_l_min -32
_diffrn_reflns_number 14876
_diffrn_reflns_theta_full 25.51
_diffrn_reflns_theta_max 25.51
_diffrn_reflns_theta_min 1.42
_exptl_absorpt_coefficient_mu 6.569
_exptl_crystal_colour 'dark green'
_exptl_crystal_density_diffrn 1.904
_exptl_crystal_description prism
_exptl_crystal_F_000 2384
_exptl_crystal_size_max 0.5
_exptl_crystal_size_mid 0.1
_exptl_crystal_size_min 0.03
_refine_diff_density_max 1.676
_refine_diff_density_min -1.897
_refine_diff_density_rms 0.332
_refine_ls_extinction_method none
_refine_ls_goodness_of_fit_ref 0.948
_refine_ls_hydrogen_treatment mixed
_refine_ls_matrix_type full
_refine_ls_number_parameters 280
_refine_ls_number_reflns 3384
_refine_ls_number_restraints 0
_refine_ls_restrained_S_all 0.948
_refine_ls_R_factor_all 0.1239
_refine_ls_R_factor_gt 0.0596
_refine_ls_shift/su_max 0.000
_refine_ls_shift/su_mean 0.000
_refine_ls_structure_factor_coef Fsqd
_refine_ls_weighting_details 'calc w=1/[\s^2^(Fo^2^)+(0.1264P)^2^+0.0000P] where P=(Fo^2^+2Fc^2^)/3'
_refine_ls_weighting_scheme calc
_refine_ls_wR_factor_gt 0.1805
_refine_ls_wR_factor_ref 0.2144
_reflns_number_gt 1572
_reflns_number_total 3384
_reflns_threshold_expression >2sigma(I)
_cod_data_source_file ja025811c_s2_1.cif
_cod_data_source_block compound1(in_green_form)
_cod_original_cell_volume 4369.9(15)
_cod_database_code 4114854

loop_
_symmetry_equiv_pos_as_xyz
'x, y, z'
'-x+1/2, -y+1/2, z+1/2'
'x+1/2, -y+1/2, -z'
'-x, y, -z+1/2'
'-x, -y, -z'
'x-1/2, y-1/2, -z-1/2'
'-x-1/2, y-1/2, z'
'x, -y, z-1/2'

loop_
_atom_site_label
_atom_site_type_symbol
_atom_site_fract_x
_atom_site_fract_y
_atom_site_fract_z
_atom_site_U_iso_or_equiv
_atom_site_adp_type
_atom_site_occupancy
_atom_site_symmetry_multiplicity
_atom_site_calc_flag
_atom_site_refinement_flags
Pt1 Pt 0.24950(3) 0.20095(8) 0.13001(2) 0.0579(3) Uani 1 1 d .
N1 N 0.2014(7) 0.1712(19) 0.0705(5) 0.071(4) Uani 1 1 d .
N2 N 0.1706(6) 0.2148(18) 0.1588(5) 0.058(4) Uani 1 1 d .
N3 N 0.2705(7) 0.232(2) 0.1985(6) 0.066(4) Uani 1 1 d .
C1 C 0.2223(10) 0.147(3) 0.0280(8) 0.081(6) Uani 1 1 d .
H1 H 0.2630 0.1467 0.0227 0.097 Uiso 1 1 calc R
C2 C 0.1837(13) 0.122(3) -0.0084(8) 0.105(8) Uani 1 1 d .
H2 H 0.1987 0.1004 -0.0383 0.126 Uiso 1 1 calc R
C3 C 0.1211(12) 0.127(3) -0.0019(8) 0.107(8) Uani 1 1 d .
H3 H 0.0955 0.1138 -0.0272 0.128 Uiso 1 1 calc R
C4 C 0.0991(9) 0.152(2) 0.0430(6) 0.074(6) Uani 1 1 d .
H4 H 0.0588 0.1533 0.0500 0.089 Uiso 1 1 calc R
C5 C 0.1434(10) 0.175(2) 0.0768(7) 0.070(6) Uani 1 1 d .
C6 C 0.1241(10) 0.202(2) 0.1294(6) 0.065(6) Uani 1 1 d .
C7 C 0.0660(8) 0.216(3) 0.1473(6) 0.079(5) Uani 1 1 d .
H7 H 0.0329 0.2094 0.1279 0.095 Uiso 1 1 calc R
C8 C 0.0610(9) 0.239(3) 0.1915(7) 0.087(6) Uani 1 1 d .
H8 H 0.0229 0.2489 0.2037 0.105 Uiso 1 1 calc R
C9 C 0.1071(9) 0.251(2) 0.2218(7) 0.078(6) Uani 1 1 d .
H9 H 0.1007 0.2650 0.2538 0.094 Uiso 1 1 calc R
C10 C 0.1647(8) 0.240(2) 0.2036(6) 0.059(5) Uani 1 1 d .
C11 C 0.2220(10) 0.247(3) 0.2284(8) 0.071(6) Uani 1 1 d .
C12 C 0.2284(11) 0.268(3) 0.2750(7) 0.093(8) Uani 1 1 d .
H12 H 0.1949 0.2768 0.2939 0.112 Uiso 1 1 calc R
C13 C 0.2810(12) 0.276(3) 0.2941(7) 0.085(6) Uani 1 1 d .
H13 H 0.2850 0.2858 0.3264 0.102 Uiso 1 1 calc R
C14 C 0.3335(10) 0.269(3) 0.2644(8) 0.086(7) Uani 1 1 d .
H14 H 0.3711 0.2802 0.2775 0.103 Uiso 1 1 calc R
C15 C 0.3271(7) 0.245(3) 0.2181(8) 0.072(6) Uani 1 1 d .
H15 H 0.3604 0.2368 0.1990 0.087 Uiso 1 1 calc R
C16 C 0.3314(10) 0.188(2) 0.1029(8) 0.074(6) Uani 1 1 d .
C17 C 0.3785(10) 0.173(3) 0.0863(9) 0.085(7) Uani 1 1 d .
C18 C 0.4289(12) 0.159(4) 0.0660(10) 0.115(9) Uani 1 1 d .
C19 C 0.4703(13) 0.122(4) 0.0464(13) 0.192(16) Uani 1 1 d .
H19 H 0.5048 0.0910 0.0300 0.230 Uiso 1 1 calc R
C20 C 0.1546(14) 0.399(4) 0.4078(10) 0.105(8) Uani 1 1 d .
S1 S 0.1089(3) 0.1925(8) 0.38034(19) 0.0836(15) Uani 1 1 d .
O1 O 0.1526(9) 0.038(2) 0.3779(5) 0.124(7) Uani 1 1 d .
O2 O 0.0636(6) 0.158(2) 0.4109(5) 0.108(5) Uani 1 1 d .
O3 O 0.0923(6) 0.276(2) 0.3359(4) 0.119(5) Uani 1 1 d .
F1 F 0.1660(8) 0.343(2) 0.4508(5) 0.156(6) Uani 1 1 d .
F2 F 0.1971(9) 0.442(3) 0.3843(7) 0.207(11) Uani 1 1 d .
F3 F 0.1184(9) 0.554(2) 0.4109(7) 0.201(9) Uani 1 1 d .

loop_
_atom_site_aniso_label
_atom_site_aniso_U_11
_atom_site_aniso_U_22
_atom_site_aniso_U_33
_atom_site_aniso_U_23
_atom_site_aniso_U_13
_atom_site_aniso_U_12
Pt1 0.0586(5) 0.0510(5) 0.0643(5) 0.0049(3) 0.0019(5) 0.0005(4)
N1 0.073(12) 0.071(10) 0.069(11) 0.001(8) 0.025(9) -0.001(8)
N2 0.057(10) 0.065(9) 0.052(9) -0.015(7) 0.002(7) -0.012(7)
N3 0.068(11) 0.028(8) 0.101(13) 0.011(8) 0.001(9) -0.006(6)
C1 0.081(14) 0.081(14) 0.081(16) 0.007(13) -0.005(13) -0.007(12)
C2 0.17(3) 0.084(14) 0.059(15) 0.004(12) -0.005(17) 0.045(17)
C3 0.16(2) 0.071(13) 0.09(2) 0.005(13) -0.046(18) 0.019(16)
C4 0.089(15) 0.089(14) 0.045(11) -0.006(10) -0.032(11) -0.005(11)
C5 0.094(16) 0.052(12) 0.065(13) -0.004(9) 0.018(13) 0.005(10)
C6 0.101(17) 0.038(9) 0.057(12) 0.009(8) -0.002(10) -0.006(8)
C7 0.051(12) 0.131(17) 0.055(12) -0.004(12) 0.003(10) -0.006(12)
C8 0.045(12) 0.145(18) 0.072(14) -0.009(14) -0.011(10) -0.015(12)
C9 0.082(15) 0.077(12) 0.075(14) 0.011(10) 0.032(12) 0.000(12)
C10 0.060(13) 0.041(9) 0.075(13) 0.004(9) -0.003(10) 0.003(8)
C11 0.092(16) 0.041(11) 0.080(15) 0.009(10) -0.007(13) -0.003(10)
C12 0.15(2) 0.056(13) 0.074(16) 0.011(11) -0.060(14) -0.004(12)
C13 0.124(19) 0.061(13) 0.069(16) 0.019(10) -0.012(15) 0.018(14)
C14 0.081(17) 0.093(14) 0.085(16) -0.008(12) -0.037(13) -0.010(13)
C15 0.023(10) 0.079(13) 0.116(18) -0.005(12) -0.006(10) -0.009(9)
C16 0.105(18) 0.027(10) 0.090(16) 0.010(8) -0.007(14) 0.017(10)
C17 0.058(15) 0.086(16) 0.11(2) 0.012(13) 0.008(14) 0.013(12)
C18 0.09(2) 0.12(2) 0.13(2) -0.009(16) 0.050(18) -0.014(17)
C19 0.13(3) 0.13(2) 0.32(5) -0.02(3) 0.10(3) -0.05(2)
C20 0.12(2) 0.11(2) 0.10(2) -0.031(16) -0.039(17) 0.017(17)
S1 0.070(4) 0.111(4) 0.070(4) -0.006(3) -0.003(3) 0.006(3)
O1 0.107(15) 0.133(13) 0.132(16) -0.020(11) -0.003(10) 0.048(11)
O2 0.056(9) 0.169(14) 0.098(11) 0.027(10) 0.008(8) -0.004(9)
O3 0.111(12) 0.192(14) 0.054(9) 0.015(9) -0.022(8) 0.003(11)
F1 0.222(17) 0.164(13) 0.081(10) 0.002(10) -0.062(11) -0.049(11)
F2 0.16(2) 0.28(2) 0.184(19) -0.025(16) 0.074(15) -0.104(18)
F3 0.23(2) 0.120(14) 0.25(2) -0.067(13) -0.030(19) -0.001(13)

loop_
_atom_type_symbol
_atom_type_description
_atom_type_scat_dispersion_real
_atom_type_scat_dispersion_imag
_atom_type_scat_source
Pt Pt -1.7033 8.3905 'International Tables Vol C Tables 4.2.6.8 and 6.1.1.4'
N N 0.0061 0.0033 'International Tables Vol C Tables 4.2.6.8 and 6.1.1.4'
C C 0.0033 0.0016 'International Tables Vol C Tables 4.2.6.8 and 6.1.1.4'
S S 0.1246 0.1234 'International Tables Vol C Tables 4.2.6.8 and 6.1.1.4'
O O 0.0106 0.0060 'International Tables Vol C Tables 4.2.6.8 and 6.1.1.4'
F F 0.0171 0.0103 'International Tables Vol C Tables 4.2.6.8 and 6.1.1.4'
H H 0.0000 0.0000 'International Tables Vol C Tables 4.2.6.8 and 6.1.1.4'

loop_
_geom_angle_atom_site_label_1
_geom_angle_atom_site_label_2
_geom_angle_atom_site_label_3
_geom_angle
N2 Pt1 C16 177.9(7)
N2 Pt1 N3 78.5(6)
C16 Pt1 N3 99.4(7)
N2 Pt1 N1 82.7(6)
C16 Pt1 N1 99.4(7)
N3 Pt1 N1 161.2(6)
C1 N1 C5 119.0(19)
C1 N1 Pt1 126.7(15)
C5 N1 Pt1 114.3(13)
C10 N2 C6 122.9(16)
C10 N2 Pt1 120.9(12)
C6 N2 Pt1 116.2(12)
C11 N3 C15 117.8(18)
C11 N3 Pt1 114.8(12)
C15 N3 Pt1 127.4(14)
N1 C1 C2 119(2)
C1 C2 C3 122(2)
C4 C3 C2 119(2)
C3 C4 C5 113(2)
N1 C5 C4 127.6(19)
N1 C5 C6 114.1(19)
C4 C5 C6 118.3(18)
N2 C6 C7 119.4(16)
N2 C6 C5 112.8(18)
C7 C6 C5 127.8(18)
C8 C7 C6 116.8(18)
C7 C8 C9 125(2)
C8 C9 C10 118.0(19)
N2 C10 C9 118.0(17)
N2 C10 C11 112.8(17)
C9 C10 C11 129(2)
C12 C11 N3 122(2)
C12 C11 C10 125(2)
N3 C11 C10 113.0(17)
C13 C12 C11 121(2)
C12 C13 C14 119(2)
C15 C14 C13 119.4(19)
C14 C15 N3 120.1(19)
C17 C16 Pt1 177.2(19)
C16 C17 C18 177(3)
C19 C18 C17 171(3)
F2 C20 F1 116(3)
F2 C20 F3 109(3)
F1 C20 F3 106(3)
F2 C20 S1 112(2)
F1 C20 S1 106(2)
F3 C20 S1 105.8(17)
O2 S1 O1 114.7(10)
O2 S1 O3 116.0(10)
O1 S1 O3 114.9(10)
O2 S1 C20 105.4(12)
O1 S1 C20 100.5(13)
O3 S1 C20 102.5(11)

loop_
_geom_bond_atom_site_label_1
_geom_bond_atom_site_label_2
_geom_bond_distance
Pt1 N2 1.961(13)
Pt1 C16 2.00(2)
Pt1 N3 2.027(17)
Pt1 N1 2.030(16)
N1 C1 1.31(2)
N1 C5 1.32(2)
N2 C10 1.30(2)
N2 C6 1.35(2)
N3 C11 1.39(2)
N3 C15 1.396(19)
C1 C2 1.37(3)
C2 C3 1.42(3)
C3 C4 1.39(3)
C4 C5 1.40(2)
C5 C6 1.58(2)
C6 C7 1.41(2)
C7 C8 1.28(2)
C8 C9 1.36(2)
C9 C10 1.40(2)
C10 C11 1.48(2)
C11 C12 1.35(2)
C12 C13 1.31(3)
C13 C14 1.46(3)
C14 C15 1.34(2)
C16 C17 1.17(3)
C17 C18 1.28(3)
C18 C19 1.12(3)
C20 F2 1.21(3)
C20 F1 1.31(3)
C20 F3 1.33(3)
C20 S1 1.91(2)
S1 O2 1.365(13)
S1 O1 1.441(16)
S1 O3 1.442(12)
